data_4129631
loop_
_publ_author_name
'Song, Liqiang'
'Zhu, Guili'
'Liu, Yongjiang'
'Liu, Bo'
'Qin, Song'

_publ_section_title
;
 Total Synthesis of Atisane-Type Diterpenoids: Application of Diels-Alder
 Cycloadditions of Podocarpane-Type Unmasked ortho-Benzoquinones.
;
_journal_issue 42
_journal_name_full 'Journal of the American Chemical Society'
_journal_page_first 13706
_journal_page_last 13714
_journal_paper_doi 10.1021/jacs.5b08958
_journal_volume 137
_journal_year 2015
_chemical_formula_moiety 'C20 H34 O2'
_chemical_formula_sum 'C20 H34 O2'
_chemical_formula_weight 306.47
_space_group_crystal_system monoclinic
_space_group_IT_number 14
_space_group_name_Hall '-P 2ybc'
_space_group_name_H-M_alt 'P 1 21/c 1'
_atom_sites_solution_hydrogens geom
_atom_sites_solution_primary direct
_audit_creation_date 2014-12-31
_audit_creation_method
;
Olex2 1.2
(compiled 2014.12.26 svn.r3119 for OlexSys, GUI svn.r4973)
;
_cell_angle_alpha 90
_cell_angle_beta 97.8741(18)
_cell_angle_gamma 90
_cell_formula_units_Z 4
_cell_length_a 9.54847(18)
_cell_length_b 20.5798(3)
_cell_length_c 9.20240(15)
_cell_measurement_reflns_used 3742
_cell_measurement_temperature 126(9)
_cell_measurement_theta_max 72.5200
_cell_measurement_theta_min 4.2960
_cell_volume 1791.27(5)
_computing_cell_refinement
;
CrysAlisPro, Agilent Technologies,
Version 1.171.37.33 (release 27-03-2014 CrysAlis171 .NET)
(compiled Mar 27 2014,17:12:48)
;
_computing_data_collection
;
CrysAlisPro, Agilent Technologies,
Version 1.171.37.33 (release 27-03-2014 CrysAlis171 .NET)
(compiled Mar 27 2014,17:12:48)
;
_computing_data_reduction
;
CrysAlisPro, Agilent Technologies,
Version 1.171.37.33 (release 27-03-2014 CrysAlis171 .NET)
(compiled Mar 27 2014,17:12:48)
;
_computing_molecular_graphics 'Olex2 (Dolomanov et al., 2009)'
_computing_publication_material 'Olex2 (Dolomanov et al., 2009)'
_computing_structure_refinement 'ShelXL (Sheldrick, 2008)'
_computing_structure_solution 'ShelXT (Sheldrick, 2008)'
_diffrn_ambient_environment N~2~
_diffrn_ambient_temperature 126(9)
_diffrn_detector 'CCD plate'
_diffrn_detector_area_resol_mean 15.9595
_diffrn_detector_type EosS2
_diffrn_measured_fraction_theta_full 0.963
_diffrn_measured_fraction_theta_max 0.932
_diffrn_measurement_details
;
#__ type_ start__ end____ width___ exp.time_
  1 omega  -35.00   66.00   1.0000    1.0000
omega____ theta____ kappa____ phi______ frames
    -       36.5421  -19.0000  150.0000 101

#__ type_ start__ end____ width___ exp.time_
  2 omega  -31.00   53.00   1.0000    1.0000
omega____ theta____ kappa____ phi______ frames
    -       36.5421  -57.0000    0.0000 84

#__ type_ start__ end____ width___ exp.time_
  3 omega  -31.00   63.00   1.0000    1.0000
omega____ theta____ kappa____ phi______ frames
    -       36.5421  -77.0000  120.0000 94

#__ type_ start__ end____ width___ exp.time_
  4 omega    1.00   75.00   1.0000    1.0000
omega____ theta____ kappa____ phi______ frames
    -       36.5421  -99.0000  -90.0000 74

#__ type_ start__ end____ width___ exp.time_
  5 omega    1.00   75.00   1.0000    1.0000
omega____ theta____ kappa____ phi______ frames
    -       36.5421  -99.0000  -30.0000 74

#__ type_ start__ end____ width___ exp.time_
  6 omega   39.00  109.00   1.0000    9.1400
omega____ theta____ kappa____ phi______ frames
    -      108.0000  -94.0000  120.0000 70

#__ type_ start__ end____ width___ exp.time_
  7 omega   38.00   91.00   1.0000    9.1400
omega____ theta____ kappa____ phi______ frames
    -      108.0000  -30.0000   60.0000 53

#__ type_ start__ end____ width___ exp.time_
  8 omega   38.00   91.00   1.0000    9.1400
omega____ theta____ kappa____ phi______ frames
    -      108.0000  -30.0000 -120.0000 53

#__ type_ start__ end____ width___ exp.time_
  9 omega   81.00  176.00   1.0000    9.1400
omega____ theta____ kappa____ phi______ frames
    -      108.0000   77.0000   60.0000 95

#__ type_ start__ end____ width___ exp.time_
 10 omega   40.00   98.00   1.0000    9.1400
omega____ theta____ kappa____ phi______ frames
    -      108.0000  -45.0000  -30.0000 58

#__ type_ start__ end____ width___ exp.time_
 11 omega   38.00   91.00   1.0000    9.1400
omega____ theta____ kappa____ phi______ frames
    -      108.0000  -30.0000  -90.0000 53

#__ type_ start__ end____ width___ exp.time_
 12 omega   38.00   91.00   1.0000    9.1400
omega____ theta____ kappa____ phi______ frames
    -      108.0000  -30.0000  150.0000 53

#__ type_ start__ end____ width___ exp.time_
 13 omega   39.00   89.00   1.0000    9.1400
omega____ theta____ kappa____ phi______ frames
    -      108.0000  -94.0000 -120.0000 50
;
_diffrn_measurement_device 'four-circle diffractometer'
_diffrn_measurement_device_type 'New Gemini, Dual, Cu at zero, EosS2'
_diffrn_measurement_method '\w scans'
_diffrn_orient_matrix_UB_11 0.0643215000
_diffrn_orient_matrix_UB_12 0.0674704000
_diffrn_orient_matrix_UB_13 -0.0209531000
_diffrn_orient_matrix_UB_21 0.0590295000
_diffrn_orient_matrix_UB_22 -0.0249219000
_diffrn_orient_matrix_UB_23 -0.1372974000
_diffrn_orient_matrix_UB_31 -0.1374255000
_diffrn_orient_matrix_UB_32 0.0209068000
_diffrn_orient_matrix_UB_33 -0.0962400000
_diffrn_radiation_monochromator graphite
_diffrn_radiation_probe x-ray
_diffrn_radiation_type CuK\a
_diffrn_radiation_wavelength 1.54184
_diffrn_reflns_av_R_equivalents 0.0321
_diffrn_reflns_av_unetI/netI 0.0370
_diffrn_reflns_Laue_measured_fraction_full 0.963
_diffrn_reflns_Laue_measured_fraction_max 0.932
_diffrn_reflns_limit_h_max 5
_diffrn_reflns_limit_h_min -11
_diffrn_reflns_limit_k_max 25
_diffrn_reflns_limit_k_min -22
_diffrn_reflns_limit_l_max 11
_diffrn_reflns_limit_l_min -11
_diffrn_reflns_number 7593
_diffrn_reflns_point_group_measured_fraction_full 0.963
_diffrn_reflns_point_group_measured_fraction_max 0.932
_diffrn_reflns_theta_full 67.684
_diffrn_reflns_theta_max 72.691
_diffrn_reflns_theta_min 4.297
_diffrn_source 'Enhance (Cu) X-ray Source'
_exptl_absorpt_coefficient_mu 0.542
_exptl_absorpt_correction_T_max 1.00000
_exptl_absorpt_correction_T_min 0.90242
_exptl_absorpt_correction_type multi-scan
_exptl_absorpt_process_details
;
CrysAlisPro, Agilent Technologies,
Version 1.171.37.33 (release 27-03-2014 CrysAlis171 .NET)
(compiled Mar 27 2014,17:12:48)
Empirical absorption correction using spherical harmonics,
 implemented in SCALE3 ABSPACK scaling algorithm.
;
_exptl_crystal_colour 'clear light colourless'
_exptl_crystal_colour_lustre clear
_exptl_crystal_colour_modifier light
_exptl_crystal_colour_primary colourless
_exptl_crystal_density_diffrn 1.136
_exptl_crystal_description
;
;
_exptl_crystal_F_000 680
_exptl_crystal_size_max 0.4
_exptl_crystal_size_mid 0.2
_exptl_crystal_size_min 0.1
_refine_diff_density_max 0.338
_refine_diff_density_min -0.400
_refine_diff_density_rms 0.072
_refine_ls_extinction_method none
_refine_ls_goodness_of_fit_ref 1.039
_refine_ls_hydrogen_treatment constr
_refine_ls_matrix_type full
_refine_ls_number_parameters 205
_refine_ls_number_reflns 3326
_refine_ls_number_restraints 0
_refine_ls_restrained_S_all 1.039
_refine_ls_R_factor_all 0.0644
_refine_ls_R_factor_gt 0.0591
_refine_ls_shift/su_max 0.000
_refine_ls_shift/su_mean 0.000
_refine_ls_structure_factor_coef Fsqd
_refine_ls_weighting_details 'w=1/[\s^2^(Fo^2^)+(0.1040P)^2^+0.3250P] where P=(Fo^2^+2Fc^2^)/3'
_refine_ls_weighting_scheme calc
_refine_ls_wR_factor_gt 0.1485
_refine_ls_wR_factor_ref 0.1558
_reflns_Friedel_coverage 0.000
_reflns_number_gt 2952
_reflns_number_total 3326
_reflns_threshold_expression 'I > 2\s(I)'
_cod_data_source_file ja5b08958_si_004.cif
_cod_data_source_block lb-slq11132-2
_cod_original_cell_volume 1791.28(5)
_cod_database_code 4129631
_shelx_space_group_comment
;
The symmetry employed for this shelxl refinement is uniquely defined
by the following loop, which should always be used as a source of
symmetry information in preference to the above space-group names.
They are only intended as comments.
;
_reflns_odcompleteness_completeness 96.58
_reflns_odcompleteness_iscentric 1
_reflns_odcompleteness_theta 66.97
_olex2_refinement_description
;
1. Fixed Uiso
 At 1.2 times of:
  All C(H) groups, All C(H,H) groups
 At 1.5 times of:
  All C(H,H,H) groups, All O(H) groups
2.a Ternary CH refined with riding coordinates:
 C003(H003), C004(H004), C00D(H00I), C00F(H00L)
2.b Secondary CH2 refined with riding coordinates:
 C006(H00A,H00B), C007(H00C,H00D), C00B(H00E,H00F), C00C(H00G,H00H), C00E(H00J,
 H00K), C00H(H00P,H00Q), C00I(H00R,H00S), C00J(H00T,H00U)
2.c Idealised Me refined as rotating group:
 C00G(H00M,H00N,H00O), C00K(H00V,H00W,H00X), C00L(H00Y,H,HA), C00M(H00Z,HB,HC)
2.d Idealised tetrahedral OH refined as rotating group:
 O001(H001), O002(H002)
;
_shelx_shelxl_version_number 2014/7
_olex2_date_sample_data_collection 2014-12-31
_olex2_submission_special_instructions 'No special instructions were received'

loop_
_space_group_symop_operation_xyz
'x, y, z'
'-x, y+1/2, -z+1/2'
'-x, -y, -z'
'x, -y-1/2, z-1/2'

loop_
_atom_site_label
_atom_site_type_symbol
_atom_site_fract_x
_atom_site_fract_y
_atom_site_fract_z
_atom_site_U_iso_or_equiv
_atom_site_adp_type
_atom_site_occupancy
_atom_site_site_symmetry_order
_atom_site_calc_flag
_atom_site_refinement_flags_posn
H H 0.1359 0.6605 0.4856 0.041 Uiso 1 1 calc GR
H00A H 0.4335 0.4314 0.0781 0.024 Uiso 1 1 calc R
H00B H 0.4861 0.3877 0.2145 0.024 Uiso 1 1 calc R
H00C H 0.6357 0.6213 0.3013 0.026 Uiso 1 1 calc R
H00D H 0.5046 0.6355 0.1830 0.026 Uiso 1 1 calc R
H00E H 0.5421 0.5205 0.3540 0.023 Uiso 1 1 calc R
H00F H 0.5516 0.5239 0.1854 0.023 Uiso 1 1 calc R
H00G H 0.1338 0.4615 0.4594 0.026 Uiso 1 1 calc R
H00H H -0.0026 0.4586 0.3436 0.026 Uiso 1 1 calc R
H00I H 0.3078 0.5430 0.4390 0.020 Uiso 1 1 calc R
H00J H 0.0963 0.3413 0.3353 0.024 Uiso 1 1 calc R
H00K H 0.2470 0.3584 0.4169 0.024 Uiso 1 1 calc R
H00L H 0.3530 0.3239 0.0308 0.025 Uiso 1 1 calc R
H00M H 0.3087 0.5122 0.0049 0.030 Uiso 1 1 calc GR
H00N H 0.3403 0.5851 0.0461 0.030 Uiso 1 1 calc GR
H00O H 0.1917 0.5554 0.0605 0.030 Uiso 1 1 calc GR
H00P H 0.0699 0.4644 0.0646 0.027 Uiso 1 1 calc R
H00Q H 0.0014 0.3995 0.1107 0.027 Uiso 1 1 calc R
H00R H 0.0671 0.5528 0.2284 0.025 Uiso 1 1 calc R
H00S H 0.0630 0.5678 0.3952 0.025 Uiso 1 1 calc R
H00T H 0.1158 0.3492 -0.0487 0.030 Uiso 1 1 calc R
H00U H 0.2057 0.4116 -0.0709 0.030 Uiso 1 1 calc R
H00V H 0.1970 0.2308 0.0922 0.042 Uiso 1 1 calc GR
H00W H 0.0680 0.2750 0.1150 0.042 Uiso 1 1 calc GR
H00X H 0.1366 0.2296 0.2422 0.042 Uiso 1 1 calc GR
H00Y H 0.2673 0.6305 0.5836 0.041 Uiso 1 1 calc GR
H00Z H 0.2384 0.7243 0.2655 0.037 Uiso 1 1 calc GR
H001 H 0.4230 0.2611 0.2480 0.034 Uiso 1 1 calc GR
H002 H 0.5349 0.7195 0.4926 0.036 Uiso 1 1 calc GR
H003 H 0.3755 0.4446 0.3563 0.020 Uiso 1 1 calc R
H004 H 0.4922 0.6237 0.4870 0.024 Uiso 1 1 calc R
HA H 0.2720 0.7026 0.5294 0.041 Uiso 1 1 calc GR
HB H 0.1319 0.6685 0.2124 0.037 Uiso 1 1 calc GR
HC H 0.2783 0.6723 0.1538 0.037 Uiso 1 1 calc GR
C00A C 0.29624(16) 0.63661(7) 0.36543(15) 0.0196(3) Uani 1 1 d .
C00B C 0.50385(15) 0.54173(7) 0.26302(15) 0.0191(3) Uani 1 1 d .
C00C C 0.09684(15) 0.47011(7) 0.35773(17) 0.0216(3) Uani 1 1 d .
C00D C 0.26761(14) 0.56215(6) 0.34502(15) 0.0170(3) Uani 1 1 d .
C00E C 0.18901(15) 0.35754(7) 0.32172(16) 0.0202(3) Uani 1 1 d .
C00F C 0.30364(16) 0.35182(7) 0.09350(15) 0.0206(3) Uani 1 1 d .
C00G C 0.29131(15) 0.54670(7) 0.07026(15) 0.0199(3) Uani 1 1 d .
C00H C 0.09052(15) 0.42133(7) 0.10467(17) 0.0225(3) Uani 1 1 d .
C00I C 0.11113(15) 0.54298(7) 0.32735(16) 0.0206(3) Uani 1 1 d .
C00J C 0.17508(17) 0.38272(8) 0.00192(16) 0.0249(3) Uani 1 1 d .
C00K C 0.15510(18) 0.25655(8) 0.16178(18) 0.0277(3) Uani 1 1 d .
C00L C 0.23733(18) 0.65975(8) 0.50405(18) 0.0274(4) Uani 1 1 d .
C00M C 0.22998(17) 0.67944(7) 0.23721(17) 0.0246(3) Uani 1 1 d .
C003 C 0.32719(14) 0.45215(6) 0.25675(14) 0.0164(3) Uani 1 1 d .
C004 C 0.45817(16) 0.64511(7) 0.39373(15) 0.0198(3) Uani 1 1 d .
C005 C 0.34475(14) 0.52653(7) 0.22953(14) 0.0165(3) Uani 1 1 d .
C006 C 0.40292(15) 0.40644(7) 0.15740(15) 0.0196(3) Uani 1 1 d .
C007 C 0.53468(15) 0.61458(7) 0.27653(16) 0.0213(3) Uani 1 1 d .
C008 C 0.17447(14) 0.42717(7) 0.25922(15) 0.0182(3) Uani 1 1 d .
C009 C 0.25644(16) 0.31104(7) 0.21897(15) 0.0203(3) Uani 1 1 d .
O001 O 0.37943(12) 0.28211(5) 0.30281(11) 0.0228(3) Uani 1 1 d .
O002 O 0.49592(12) 0.71264(5) 0.40896(11) 0.0239(3) Uani 1 1 d .

loop_
_atom_site_aniso_label
_atom_site_aniso_U_11
_atom_site_aniso_U_22
_atom_site_aniso_U_33
_atom_site_aniso_U_23
_atom_site_aniso_U_13
_atom_site_aniso_U_12
C00A 0.0224(7) 0.0170(6) 0.0196(7) -0.0004(5) 0.0039(5) 0.0007(6)
C00B 0.0166(7) 0.0206(7) 0.0206(6) 0.0011(5) 0.0039(5) 0.0009(5)
C00C 0.0185(7) 0.0203(7) 0.0274(7) 0.0014(6) 0.0083(6) -0.0008(6)
C00D 0.0181(7) 0.0170(6) 0.0161(6) 0.0015(5) 0.0035(5) 0.0007(5)
C00E 0.0220(7) 0.0188(7) 0.0207(7) 0.0012(5) 0.0057(5) -0.0010(5)
C00F 0.0242(7) 0.0201(6) 0.0172(6) -0.0007(5) 0.0021(5) 0.0032(6)
C00G 0.0222(7) 0.0206(7) 0.0167(6) 0.0022(5) 0.0021(5) 0.0012(6)
C00H 0.0191(7) 0.0203(7) 0.0265(7) 0.0020(5) -0.0026(6) 0.0005(6)
C00I 0.0174(7) 0.0197(7) 0.0259(7) -0.0002(5) 0.0071(5) 0.0015(5)
C00J 0.0309(8) 0.0229(7) 0.0189(7) 0.0000(5) -0.0036(6) 0.0003(6)
C00K 0.0304(8) 0.0215(7) 0.0304(8) -0.0026(6) 0.0009(6) -0.0030(7)
C00L 0.0336(8) 0.0221(7) 0.0285(8) -0.0052(6) 0.0113(7) -0.0016(6)
C00M 0.0248(7) 0.0186(7) 0.0296(8) 0.0032(6) 0.0008(6) 0.0020(6)
C003 0.0160(6) 0.0174(6) 0.0157(6) 0.0017(5) 0.0021(5) 0.0018(5)
C004 0.0233(7) 0.0171(6) 0.0186(6) 0.0017(5) 0.0012(5) -0.0022(6)
C005 0.0154(6) 0.0184(6) 0.0157(6) 0.0020(5) 0.0024(5) 0.0009(5)
C006 0.0199(7) 0.0194(6) 0.0203(6) 0.0005(5) 0.0051(5) 0.0019(6)
C007 0.0175(6) 0.0227(7) 0.0237(7) 0.0015(5) 0.0026(5) -0.0025(6)
C008 0.0173(7) 0.0173(6) 0.0200(7) 0.0007(5) 0.0028(5) -0.0010(5)
C009 0.0227(7) 0.0177(6) 0.0197(6) 0.0002(5) 0.0005(5) 0.0013(6)
O001 0.0272(6) 0.0210(5) 0.0192(5) -0.0005(4) 0.0002(4) 0.0067(4)
O002 0.0299(6) 0.0192(5) 0.0213(5) 0.0000(4) -0.0011(4) -0.0059(4)

loop_
_atom_type_symbol
_atom_type_description
_atom_type_scat_dispersion_real
_atom_type_scat_dispersion_imag
_atom_type_scat_source
C C 0.0181 0.0091 'International Tables Vol C Tables 4.2.6.8 and 6.1.1.4'
H H 0.0000 0.0000 'International Tables Vol C Tables 4.2.6.8 and 6.1.1.4'
O O 0.0492 0.0322 'International Tables Vol C Tables 4.2.6.8 and 6.1.1.4'

loop_
_geom_angle_atom_site_label_1
_geom_angle_atom_site_label_2
_geom_angle_atom_site_label_3
_geom_angle
C00L C00A C00D 108.98(11)
C00L C00A C004 107.26(12)
C00M C00A C00D 115.01(12)
C00M C00A C00L 107.46(12)
C00M C00A C004 111.23(12)
C004 C00A C00D 106.64(11)
H00E C00B H00F 107.8
C005 C00B H00E 109.0
C005 C00B H00F 109.0
C007 C00B H00E 109.0
C007 C00B H00F 109.0
C007 C00B C005 112.88(12)
H00G C00C H00H 107.7
C00I C00C H00G 108.9
C00I C00C H00H 108.9
C008 C00C H00G 108.9
C008 C00C H00H 108.9
C008 C00C C00I 113.23(11)
C00A C00D H00I 104.4
C00I C00D H00I 104.4
C00I C00D C00A 114.65(11)
C00I C00D C005 110.61(11)
C005 C00D H00I 104.4
C005 C00D C00A 116.88(11)
H00J C00E H00K 107.9
C008 C00E H00J 109.3
C008 C00E H00K 109.3
C008 C00E C009 111.74(11)
C009 C00E H00J 109.3
C009 C00E H00K 109.3
C00J C00F H00L 109.5
C00J C00F C006 108.29(12)
C00J C00F C009 110.10(12)
C006 C00F H00L 109.5
C006 C00F C009 109.87(11)
C009 C00F H00L 109.5
H00M C00G H00N 109.5
H00M C00G H00O 109.5
H00N C00G H00O 109.5
C005 C00G H00M 109.5
C005 C00G H00N 109.5
C005 C00G H00O 109.5
H00P C00H H00Q 108.1
C00J C00H H00P 109.5
C00J C00H H00Q 109.5
C008 C00H H00P 109.5
C008 C00H H00Q 109.5
C008 C00H C00J 110.86(12)
H00R C00I H00S 108.2
C00C C00I H00R 109.7
C00C C00I H00S 109.7
C00D C00I H00R 109.7
C00D C00I H00S 109.7
C00D C00I C00C 109.99(11)
H00T C00J H00U 108.3
C00F C00J H00T 109.9
C00F C00J H00U 109.9
C00F C00J C00H 108.91(11)
C00H C00J H00T 109.9
C00H C00J H00U 109.9
H00V C00K H00W 109.5
H00V C00K H00X 109.5
H00W C00K H00X 109.5
C009 C00K H00V 109.5
C009 C00K H00W 109.5
C009 C00K H00X 109.5
H C00L HA 109.5
H00Y C00L H 109.5
H00Y C00L HA 109.5
C00A C00L H 109.5
C00A C00L H00Y 109.5
C00A C00L HA 109.5
H00Z C00M HB 109.5
H00Z C00M HC 109.5
HB C00M HC 109.5
C00A C00M H00Z 109.5
C00A C00M HB 109.5
C00A C00M HC 109.5
C005 C003 H003 104.9
C006 C003 H003 104.9
C006 C003 C005 115.39(11)
C008 C003 H003 104.9
C008 C003 C005 116.67(11)
C008 C003 C006 108.77(11)
C00A C004 H004 107.5
C007 C004 H004 107.5
C007 C004 C00A 113.68(12)
O002 C004 H004 107.5
O002 C004 C00A 111.00(12)
O002 C004 C007 109.30(11)
C00B C005 C00D 108.29(11)
C00B C005 C00G 108.93(11)
C00B C005 C003 106.92(11)
C00D C005 C003 106.29(10)
C00G C005 C00D 113.35(11)
C00G C005 C003 112.77(11)
H00A C006 H00B 108.1
C00F C006 H00A 109.5
C00F C006 H00B 109.5
C00F C006 C003 110.81(11)
C003 C006 H00A 109.5
C003 C006 H00B 109.5
H00C C007 H00D 108.0
C00B C007 H00C 109.5
C00B C007 H00D 109.5
C004 C007 H00C 109.5
C004 C007 H00D 109.5
C004 C007 C00B 110.93(11)
C00C C008 C00E 109.99(11)
C00C C008 C00H 111.09(12)
C00C C008 C003 110.53(11)
C00E C008 C003 106.07(11)
C00H C008 C00E 106.31(11)
C00H C008 C003 112.62(11)
C00F C009 C00E 108.03(11)
C00K C009 C00E 111.59(12)
C00K C009 C00F 112.19(12)
O001 C009 C00E 107.76(11)
O001 C009 C00F 108.95(12)
O001 C009 C00K 108.20(12)
C009 O001 H001 109.5
C004 O002 H002 109.5

loop_
_geom_bond_atom_site_label_1
_geom_bond_atom_site_label_2
_geom_bond_distance
C00A C00D 1.5633(18)
C00A C00L 1.5386(19)
C00A C00M 1.538(2)
C00B H00E 0.9700
C00B H00F 0.9700
C00C H00G 0.9700
C00C H00H 0.9700
C00C C00I 1.5351(19)
C00D H00I 0.9800
C00D C00I 1.5323(19)
C00E H00J 0.9700
C00E H00K 0.9700
C00F H00L 0.9800
C00F C00J 1.529(2)
C00G H00M 0.9600
C00G H00N 0.9600
C00G H00O 0.9600
C00H H00P 0.9700
C00H H00Q 0.9700
C00H C00J 1.545(2)
C00I H00R 0.9700
C00I H00S 0.9700
C00J H00T 0.9700
C00J H00U 0.9700
C00K H00V 0.9600
C00K H00W 0.9600
C00K H00X 0.9600
C00L H 0.9600
C00L H00Y 0.9600
C00L HA 0.9600
C00M H00Z 0.9600
C00M HB 0.9600
C00M HC 0.9600
C003 H003 0.9800
C003 C005 1.5639(18)
C003 C006 1.5571(18)
C003 C008 1.5493(18)
C004 H004 0.9800
C004 C00A 1.542(2)
C004 C007 1.5191(19)
C005 C00B 1.5403(18)
C005 C00D 1.5569(17)
C005 C00G 1.5415(18)
C006 H00A 0.9700
C006 H00B 0.9700
C006 C00F 1.535(2)
C007 H00C 0.9700
C007 H00D 0.9700
C007 C00B 1.5297(19)
C008 C00C 1.5285(19)
C008 C00E 1.5433(18)
C008 C00H 1.539(2)
C009 C00E 1.5463(19)
C009 C00F 1.5438(19)
C009 C00K 1.527(2)
O001 H001 0.8200
O001 C009 1.4425(18)
O002 H002 0.8200
O002 C004 1.4376(17)
